data_8103575
loop_
_publ_author_name
'Maier, H. E.'
'Krischner, H.'
'Paulus, H.'

_publ_section_title
;
 Kristallstrukturen komplexer Alkali-Nickel-Azidhydrate
;
_journal_name_full 'Zeitschrift fuer Kristallographie (149,1979-)'
_journal_page_first 277
_journal_page_last 289
_journal_paper_doi 10.1524/zkri.1981.157.3-4.277
_journal_volume 157
_journal_year 1981
_chemical_formula_sum 'Cs4 H4 N18 Ni O2'
_chemical_name_systematic 'Cs4 Ni (N3)6 (H2 O)2'
_space_group_IT_number 2
_symmetry_space_group_name_Hall '-P 1'
_symmetry_space_group_name_H-M 'P -1'
_cell_angle_alpha 100.18
_cell_angle_beta 89.31
_cell_angle_gamma 95.12
_cell_formula_units_Z 2
_cell_length_a 6.9946
_cell_length_b 11.162
_cell_length_c 12.4888
_cell_volume 955.861
_citation_journal_id_ASTM ZEKRDZ
_cod_data_source_file Maier_ZEKRDZ_1981_521.cif
_cod_data_source_block H4Cs4N18Ni1O2
_cod_depositor_comments
;
 Marking attached hydrogen atoms.

 Antanas Vaitkus,
 2016-12-31
;
_cod_original_cell_volume 955.8611
_cod_original_formula_sum 'H4 Cs4 N18 Ni1 O2'
_cod_database_code 8103575

loop_
_symmetry_equiv_pos_as_xyz
x,y,z
-x,-y,-z

loop_
_atom_site_label
_atom_site_type_symbol
_atom_site_fract_x
_atom_site_fract_y
_atom_site_fract_z
_atom_site_occupancy
_atom_site_U_iso_or_equiv
_atom_site_attached_hydrogens
Ni1 Ni+2 0.7452 0.0012 0.2491 1 0.0 0
Cs1 Cs+1 0.6456 0.4898 0.138 1 0.0 0
Cs2 Cs+1 0.1491 0.4915 0.3579 1 0.0 0
Cs4 Cs+1 0.2318 0.9057 0.0709 1 0.0 0
Cs3 Cs+1 0.262 0.0946 0.4349 1 0.0 0
N1 N 0.771 0.902 0.091 1 0.0 0
N2 N 0.676 0.806 0.059 1 0.0 0
N3 N 0.581 0.718 0.027 1 0.0 0
N4 N 0.726 0.103 0.406 1 0.0 0
N5 N 0.821 0.196 0.436 1 0.0 0
N6 N 0.919 0.285 0.465 1 0.0 0
N7 N 0.501 0.886 0.279 1 0.0 0
N8 N 0.505 0.793 0.313 1 0.0 0
N9 N 0.504 0.699 0.344 1 0.0 0
N10 N 0.932 0.889 0.312 1 0.0 0
N11 N 0.962 0.791 0.266 1 0.0 0
N12 N 0.995 0.696 0.222 1 0.0 0
N13 N 0.987 0.117 0.217 1 0.0 0
N14 N 0.979 0.209 0.179 1 0.0 0
N15 N 0.967 0.297 0.146 1 0.0 0
N16 N 0.56 0.117 0.187 1 0.0 0
N17 N 0.514 0.21 0.238 1 0.0 0
N18 N 0.468 0.299 0.289 1 0.0 0
O1 O-2 0.202 0.509 0.092 1 0.0 2
O2 O-2 0.702 0.509 0.411 1 0.0 2
